data_2001047
loop_
_publ_author_name
'Harston, P.'
'Howie, R. A.'
'Wardell, J. L.'
'Doidge-Harrison, S. M. S. V.'
'Cox, P. J.'

_publ_section_title
;
 Structure of dibutyltin bis(<i>p</i>-nitrobenzoate)
;
_journal_issue 2
_journal_name_full 'Acta Crystallographica Section C'
_journal_page_first 279
_journal_page_last 281
_journal_paper_doi 10.1107/S0108270191009964
_journal_volume 48
_journal_year 1992
_chemical_formula_moiety '2(C4 H9),2(C7 H4 N1 O4),Sn1'
_chemical_formula_sum 'C22 H26 N2 O8 Sn'
_chemical_formula_weight 565.15
_symmetry_cell_setting monoclinic
_symmetry_space_group_name_Hall '-C 2yc'
_symmetry_space_group_name_H-M 'C 1 2/c 1'
_cell_angle_alpha 90
_cell_angle_beta 103.64(4)
_cell_angle_gamma 90
_cell_formula_units_Z 4
_cell_length_a 15.694(7)
_cell_length_b 7.042(5)
_cell_length_c 22.950(11)
_cell_volume 2465(2)
_diffrn_radiation_type Mo
_diffrn_radiation_wavelength 0.71069
_exptl_absorpt_coefficient_mu 1.08
_exptl_crystal_density_diffrn 1.53
_exptl_crystal_F_000 1144
_cod_data_source_file mu0263.cif
_cod_data_source_block mu0263a
_cod_original_formula_sum 'C22 H26 N2 O8 Sn1'
_cod_database_code 2001047

loop_
_atom_site_label
_atom_site_fract_x
_atom_site_fract_y
_atom_site_fract_z
_atom_site_U_iso_or_equiv
Sn .5000 -.2968(2) .7500 .0710(10)
N .6409(6) .3321(16) .4782(4) .081(4)
O2 .5435(5) -.3296(9) .6459(3) .087(3)
O1 .5239(4) -.0724(10) .6965(3) .073(2)
O3 .6330(7) .5018(13) .4836(4) .116(4)
O4 .6698(5) .2585(11) .4390(3) .097(3)
C1 .5444(6) -.1566(15) .6505(4) .059(4)
C2 .5688(6) -.0293(14) .6060(4) .058(3)
C3 .5602(7) .1680(15) .6096(4) .068(4)
C4 .5831(7) .2847(16) .5689(4) .069(3)
C5 .6161(6) .2054(18) .5234(4) .062(3)
C6 .6237(7) .0112(16) .5177(4) .066(4)
C7 .5991(6) -.1022(15) .5586(4) .063(3)
C8 .6254(9) -.406(2) .7893(6) .116(5)
C9 .6214(14) -.621(3) .7944(9) .182(7)
C10 .7012(14) -.704(4) .8182(9) .194(8)
C11 .7034(15) -.878(4) .8443(11) .215(9)
H3 .5364 .2228 .6427 ?
H4 .5757 .4253 .5715 ?
H6 .6474 -.0435 .4815 ?
H7 .6028 -.2431 .5544 ?
H8A .6472 -.3491 .8300 ?
H8B .6662 -.3728 .7634 ?
H9A .5962 -.6752 .7536 ?
H9B .5818 -.6516 .8215 ?
H10A .7358 -.6171 .8493 ?
H10B .7309 -.7160 .7843 ?
H11A .7437 -.9617 .8738 ?
H11B .6863 -.9445 .8047 ?
H11C .6497 -.8508 .8591 ?

loop_
_geom_bond_atom_site_label_1
_geom_bond_atom_site_label_2
_geom_bond_distance
Sn C8 2.110(10)
Sn O1 2.089(7)
C1 C2 1.480(10)
C3 C4 1.350(10)
C5 C6 1.380(10)
N O3 1.210(10)
N C5 1.490(10)
C9 C10 1.38(2)
C1 O1 1.320(10)
C1 O2 1.220(10)
C2 C7 1.380(10)
C2 C3 1.400(10)
C4 C5 1.390(10)
C6 C7 1.360(10)
N O4 1.220(10)
C8 C9 1.52(2)
C10 C11 1.36(3)
